data_1529537
loop_
_publ_author_name
'Aksel'rud, L.G.'
'Yarmolyuk, Ya.P.'
'Rozhdestvenskaya, I.V.'
'Gladyshevskii, E.I.'

_publ_section_title
;
 The crystal structure of U3 Fe2 Si7 and U3 Co2 Si7
;
_journal_name_full Kristallografiya
_journal_page_first 186
_journal_page_last 188
_journal_volume 26
_journal_year 1981
_chemical_formula_sum 'Fe2 Si7 U3'
_chemical_name_systematic 'U3 Fe2 Si7'
_space_group_IT_number 65
_symmetry_space_group_name_Hall '-C 2 2'
_symmetry_space_group_name_H-M 'C m m m'
_cell_angle_alpha 90
_cell_angle_beta 90
_cell_angle_gamma 90
_cell_formula_units_Z 2
_cell_length_a 4.02
_cell_length_b 24.367
_cell_length_c 4.028
_cell_volume 394.564
_citation_journal_id_ASTM KRISAJ
_cod_data_source_file Akselrud_KRISAJ_1981_1957.cif
_cod_data_source_block Fe2Si7U3
_cod_original_cell_volume 394.5641
_cod_database_code 1529537

loop_
_symmetry_equiv_pos_as_xyz
x,y,z
-x,-y,z
x,-y,-z
-x,y,-z
-x,-y,-z
x,y,-z
-x,y,z
x,-y,z
x+1/2,y+1/2,z
-x+1/2,-y+1/2,z
x+1/2,-y+1/2,-z
-x+1/2,y+1/2,-z
-x+1/2,-y+1/2,-z
x+1/2,y+1/2,-z
-x+1/2,y+1/2,z
x+1/2,-y+1/2,z

loop_
_atom_site_label
_atom_site_type_symbol
_atom_site_fract_x
_atom_site_fract_y
_atom_site_fract_z
_atom_site_occupancy
_atom_site_U_iso_or_equiv
U2 U 0 0 0.5 1 0.0
Si4 Si 0 0.2235 0.5 1 0.0
Si1 Si 0.5 0 0 1 0.0
Si3 Si 0 0.0873 0 1 0.0
Fe1 Fe 0 0.1283 0.5 1 0.0
U1 U 0 0.31644 0 1 0.0
Si2 Si 0 0.4138 0.5 1 0.0
